data_8103603
loop_
_publ_author_name
'Woller, K.H.'
'Heller, G.'

_publ_section_title
;
 Roentgenstrukturanalysen an wasserhaltigen Thalliumpolyboraten II. Die
 Struktur von Tl (B5 O6 (O H)4) (H2 O)2
;
_journal_name_full 'Zeitschrift fuer Kristallographie (149,1979-)'
_journal_page_first 159
_journal_page_last 166
_journal_volume 156
_journal_year 1981
_chemical_formula_sum 'B5 H8 O12 Tl'
_chemical_name_systematic 'Tl (B5 O6 (O H)4) (H2 O)2'
_space_group_IT_number 14
_symmetry_space_group_name_Hall '-P 2ybc'
_symmetry_space_group_name_H-M 'P 1 21/c 1'
_cell_angle_alpha 90
_cell_angle_beta 94.16
_cell_angle_gamma 90
_cell_formula_units_Z 4
_cell_length_a 11.275
_cell_length_b 7.155
_cell_length_c 13.928
_cell_volume 1120.648
_citation_journal_id_ASTM ZEKRDZ
_cod_data_source_file Woller_ZEKRDZ_1981_424.cif
_cod_data_source_block H8B5O12Tl1
_cod_original_formula_sum 'H8 B5 O12 Tl1'
_cod_database_code 8103603

loop_
_symmetry_equiv_pos_as_xyz
x,y,z
-x,y+1/2,-z+1/2
-x,-y,-z
x,-y-1/2,z-1/2

loop_
_atom_site_label
_atom_site_type_symbol
_atom_site_fract_x
_atom_site_fract_y
_atom_site_fract_z
_atom_site_occupancy
_atom_site_U_iso_or_equiv
_atom_site_attached_hydrogens
O1 O-2 0.6675 0.173 0.3409 1 0.0 0
O10 O-2 0.989 0.386 0.1831 1 0.0 1
Tl1 Tl+1 0.25564 0.24696 0.40881 1 0.0 0
O6 O-2 0.0055 0.354 0.3516 1 0.0 0
B3 B+3 0.5686 0.52 0.3726 1 0.0 0
B1 B+3 0.7518 0.334 0.3506 1 0.0 0
O12 O-2 0.7189 0.151 0.1002 1 0.0 2
B2 B+3 0.5501 0.189 0.3502 1 0.0 0
O2 O-2 0.689 0.51 0.3676 1 0.0 0
O4 O-2 0.8159 0.348 0.2638 1 0.0 0
O3 O-2 0.835 0.294 0.4358 1 0.0 0
O9 O-2 0.0302 0.28 0.5125 1 0.0 1
O7 O-2 0.4731 0.048 0.3475 1 0.0 1
O8 O-2 0.518 0.689 0.3905 1 0.0 1
O11 O-2 0.2264 0.344 0.2111 1 0.0 2
B4 B+3 0.9528 0.311 0.435 1 0.0 0
B5 B+3 0.9348 0.362 0.2664 1 0.0 0
O5 O-2 0.4991 0.363 0.365 1 0.0 0
